data_3500095
loop_
_publ_author_name
'Thierry Maris'

_publ_section_references
;
Dolomanov, O.V., Bourhis, L.J., Gildea, R.J, Howard, J.A.K. & Puschmann, H.
 (2009), J. Appl. Cryst. 42, 339-341.

Sheldrick, G.M. (2015). Acta Cryst. C71, 3-8.

Sheldrick, G.M. (2015). Acta Cryst. A71, 3-8.
;
_publ_section_title
;
 Desonide
;
_journal_name_full 'Personal communication to COD'
_journal_year 2020
_chemical_absolute_configuration ad
_chemical_formula_moiety 'C24 H32 O6'
_chemical_formula_sum 'C24 H32 O6'
_chemical_formula_weight 416.49
_chemical_name_common desonide
_chemical_name_systematic Dihydroxy-16,17-[(1-methylethylidene)bis(oxy)]-pregna-1,4-diene-3,20-dione
_space_group_crystal_system tetragonal
_space_group_IT_number 92
_space_group_name_Hall 'P 4abw 2nw'
_space_group_name_H-M_alt 'P 41 21 2'
_atom_sites_solution_hydrogens mixed
_atom_sites_solution_primary dual
_audit_creation_date 2020-01-22
_audit_creation_method
;
Olex2 1.3
(compiled Nov 21 2019 18:26:39 for OlexSys, GUI svn.r6003)
;
_cell_angle_alpha 90
_cell_angle_beta 90
_cell_angle_gamma 90
_cell_formula_units_Z 8
_cell_length_a 9.1629(2)
_cell_length_b 9.1629(2)
_cell_length_c 50.2545(12)
_cell_measurement_reflns_used 9960
_cell_measurement_temperature 150
_cell_measurement_theta_max 54.139
_cell_measurement_theta_min 3.061
_cell_volume 4219.30(16)
_computing_cell_refinement
;
SAINT (2013) V8.38A; Integration Software for Single Crystal Data. 
Bruker AXS Inc., Madison, WI 53719-1173.'
;
_computing_data_collection
;
APEX 2 (2013) Bruker AXS Inc., Madison, WI 53719-1173.
;
_computing_data_reduction
;
SAINT (2013) V8.38A; Integration Software for Single Crystal Data. 
Bruker AXS Inc., Madison, WI 53719-1173.'
;
_computing_molecular_graphics 'Olex2 1.3 (Dolomanov et al., 2009)'
_computing_publication_material 'Olex2 1.3 (Dolomanov et al., 2009)'
_computing_structure_refinement 'XL  (Sheldrick, 2008)'
_computing_structure_solution 'XT (Sheldrick, 2015)'
_diffrn_ambient_temperature 150.15
_diffrn_detector_area_resol_mean 10.24
_diffrn_detector_type 'Bruker Photon 100 CMOS Detector'
_diffrn_measured_fraction_theta_full 0.999
_diffrn_measured_fraction_theta_max 0.995
_diffrn_measurement_device 'k-geometry diffractometer'
_diffrn_measurement_device_type 'Bruker Venture Metaljet'
_diffrn_measurement_method '\w and \f scans'
_diffrn_radiation_type GaK\a
_diffrn_radiation_wavelength 1.34139
_diffrn_reflns_av_R_equivalents 0.0507
_diffrn_reflns_av_unetI/netI 0.0261
_diffrn_reflns_Laue_measured_fraction_full 0.999
_diffrn_reflns_Laue_measured_fraction_max 0.995
_diffrn_reflns_limit_h_max 11
_diffrn_reflns_limit_h_min -10
_diffrn_reflns_limit_k_max 10
_diffrn_reflns_limit_k_min -11
_diffrn_reflns_limit_l_max 59
_diffrn_reflns_limit_l_min -60
_diffrn_reflns_number 47016
_diffrn_reflns_point_group_measured_fraction_full 0.998
_diffrn_reflns_point_group_measured_fraction_max 0.991
_diffrn_reflns_theta_full 53.594
_diffrn_reflns_theta_max 54.475
_diffrn_reflns_theta_min 3.060
_exptl_absorpt_coefficient_mu 0.487
_exptl_absorpt_correction_T_max 0.7507
_exptl_absorpt_correction_T_min 0.6506
_exptl_absorpt_correction_type multi-scan
_exptl_absorpt_process_details
;
SADABS-2016/2 (Bruker,2016/2) was used for absorption correction. 
wR2(int) was 0.1400 before and 0.0692 after correction. 
The Ratio of minimum to maximum transmission is 0.8667. 
The \l/2 correction factor is Not present.'
;
_exptl_crystal_colour 'clear light colourless'
_exptl_crystal_colour_lustre clear
_exptl_crystal_colour_modifier light
_exptl_crystal_colour_primary colourless
_exptl_crystal_density_diffrn 1.311
_exptl_crystal_description Platelet
_exptl_crystal_F_000 1792
_exptl_crystal_recrystallization_method 'Re-crystallisation from solvent: IPA'
_exptl_crystal_size_max 0.152
_exptl_crystal_size_mid 0.147
_exptl_crystal_size_min 0.04
_exptl_special_details
;
X-ray crystallographic data for I were collected from a single crystal
sample, which was mounted on a loop fiber. Data were collected using
a Bruker Venture diffractometer equipped with a Photon 100 CMOS Detector,
a Helios MX optics and a Kappa goniometer. The crystal-to-detector distance 
was 4.0 cm, and the data collection was carried out in 1024 x 1024 pixel mode.
;
_geom_special_details
;
 All esds (except the esd in the dihedral angle between two l.s. planes)
 are estimated using the full covariance matrix.  The cell esds are taken
 into account individually in the estimation of esds in distances, angles
 and torsion angles; correlations between esds in cell parameters are only
 used when they are defined by crystal symmetry.  An approximate (isotropic)
 treatment of cell esds is used for estimating esds involving l.s. planes.
;
_refine_diff_density_max 0.172
_refine_diff_density_min -0.143
_refine_diff_density_rms 0.034
_refine_ls_abs_structure_details
;
 Flack x determined using 1269 quotients [(I+)-(I-)]/[(I+)+(I-)]
 (Parsons, Flack and Wagner, Acta Cryst. B69 (2013) 249-259).
;
_refine_ls_abs_structure_Flack 0.03(10)
_refine_ls_extinction_coef 0.00198(13)
_refine_ls_extinction_expression Fc^*^=kFc[1+0.001xFc^2^\l^3^/sin(2\q)]^-1/4^
_refine_ls_extinction_method 'SHELXL-2018/3 (Sheldrick 2018)'
_refine_ls_goodness_of_fit_ref 1.125
_refine_ls_hydrogen_treatment mixed
_refine_ls_matrix_type full
_refine_ls_number_parameters 284
_refine_ls_number_reflns 3908
_refine_ls_number_restraints 0
_refine_ls_restrained_S_all 1.125
_refine_ls_R_factor_all 0.0462
_refine_ls_R_factor_gt 0.0380
_refine_ls_shift/su_max 0.001
_refine_ls_shift/su_mean 0.000
_refine_ls_structure_factor_coef Fsqd
_refine_ls_weighting_details 'w=1/[\s^2^(Fo^2^)+(0.0060P)^2^+2.4128P] where P=(Fo^2^+2Fc^2^)/3'
_refine_ls_weighting_scheme calc
_refine_ls_wR_factor_gt 0.0717
_refine_ls_wR_factor_ref 0.0754
_reflns_Friedel_coverage 0.621
_reflns_Friedel_fraction_full 0.996
_reflns_Friedel_fraction_max 0.984
_reflns_number_gt 3526
_reflns_number_total 3908
_reflns_special_details
;
 Reflections were merged by SHELXL according to the crystal
 class for the calculation of statistics and refinement.
 
 _reflns_Friedel_fraction is defined as the number of unique
 Friedel pairs measured divided by the number that would be
 possible theoretically, ignoring centric projections and
 systematic absences.
;
_reflns_threshold_expression 'I > 2\s(I)'
_cod_data_source_file desonid.cif
_cod_data_source_block desonid
_cod_original_cell_volume 4219.3(2)
_cod_database_code 3500095

loop_
_space_group_symop_id
_space_group_symop_operation_xyz
1 'x, y, z'
2 '-x, -y, z+1/2'
3 '-y+1/2, x+1/2, z+1/4'
4 'y+1/2, -x+1/2, z+3/4'
5 '-x+1/2, y+1/2, -z+1/4'
6 'x+1/2, -y+1/2, -z+3/4'
7 'y, x, -z'
8 '-y, -x, -z+1/2'

loop_
_atom_site_label
_atom_site_type_symbol
_atom_site_fract_x
_atom_site_fract_y
_atom_site_fract_z
_atom_site_U_iso_or_equiv
_atom_site_adp_type
_atom_site_occupancy
_atom_site_site_symmetry_order
_atom_site_calc_flag
_atom_site_refinement_flags_posn
_atom_site_refinement_flags_adp
_atom_site_refinement_flags_occupancy
_atom_site_disorder_assembly
_atom_site_disorder_group
C1 C -0.1645(3) 0.0913(3) 0.69566(5) 0.0245(6) Uani 1 1 d . . . . .
O1 O -0.1974(2) -0.03157(19) 0.68711(4) 0.0323(5) Uani 1 1 d . . . . .
C2 C -0.0487(3) 0.1105(3) 0.71517(5) 0.0239(6) Uani 1 1 d . . . . .
H2 H -0.005753 0.026150 0.722871 0.029 Uiso 1 1 calc R U . . .
O2 O -0.0736(2) 0.7039(2) 0.70558(4) 0.0293(4) Uani 1 1 d . . . . .
O3 O 0.40427(18) 0.72025(19) 0.64891(3) 0.0255(4) Uani 1 1 d . . . . .
C3 C -0.0002(3) 0.2420(3) 0.72272(5) 0.0229(5) Uani 1 1 d . . . . .
O4 O 0.5894(2) 0.6036(2) 0.66949(3) 0.0322(4) Uani 1 1 d . . . . .
C4 C -0.0690(3) 0.3826(3) 0.71325(5) 0.0225(6) Uani 1 1 d . . . . .
C5 C -0.1915(3) 0.3555(3) 0.69425(5) 0.0253(6) Uani 1 1 d . . . . .
H5 H -0.242230 0.437904 0.687462 0.030 Uiso 1 1 calc R U . . .
O5 O 0.4697(2) 1.0077(2) 0.69360(4) 0.0379(5) Uani 1 1 d . . . . .
C6 C -0.2347(3) 0.2234(3) 0.68613(5) 0.0259(6) Uani 1 1 d . . . . .
H6 H -0.313125 0.215757 0.673843 0.031 Uiso 1 1 calc R U . . .
O6 O 0.3785(3) 1.1755(2) 0.65479(6) 0.0645(8) Uani 1 1 d . . . . .
C7 C -0.1353(3) 0.4588(3) 0.73813(5) 0.0315(6) Uani 1 1 d . . . . .
H7A H -0.192457 0.388002 0.748367 0.047 Uiso 1 1 calc R U . . .
H7B H -0.198726 0.539063 0.732425 0.047 Uiso 1 1 calc R U . . .
H7C H -0.056439 0.497450 0.749262 0.047 Uiso 1 1 calc R U . . .
C8 C 0.1304(3) 0.2580(3) 0.74060(5) 0.0287(6) Uani 1 1 d . . . . .
H8A H 0.168665 0.160550 0.745469 0.034 Uiso 1 1 calc R U . . .
H8B H 0.102340 0.309577 0.757136 0.034 Uiso 1 1 calc R U . . .
C9 C 0.2474(3) 0.3450(3) 0.72576(5) 0.0265(6) Uani 1 1 d . . . . .
H9A H 0.331855 0.360652 0.737718 0.032 Uiso 1 1 calc R U . . .
H9B H 0.281594 0.287581 0.710285 0.032 Uiso 1 1 calc R U . . .
C10 C 0.1913(3) 0.4929(3) 0.71608(5) 0.0218(5) Uani 1 1 d . . . . .
H10 H 0.167059 0.554935 0.731846 0.026 Uiso 1 1 calc R U . . .
C11 C 0.0532(2) 0.4744(3) 0.69877(5) 0.0199(5) Uani 1 1 d . . . . .
H11 H 0.084968 0.412234 0.683474 0.024 Uiso 1 1 calc R U . . .
C12 C 0.0002(3) 0.6183(3) 0.68595(5) 0.0235(6) Uani 1 1 d . . . . .
H12 H -0.072702 0.592343 0.671918 0.028 Uiso 1 1 calc R U . . .
C13 C 0.1241(3) 0.7042(3) 0.67238(5) 0.0234(6) Uani 1 1 d . . . . .
H13A H 0.152914 0.652781 0.655870 0.028 Uiso 1 1 calc R U . . .
H13B H 0.087136 0.801835 0.667281 0.028 Uiso 1 1 calc R U . . .
C14 C 0.2589(3) 0.7230(3) 0.69005(4) 0.0209(5) Uani 1 1 d . . . . .
C15 C 0.3068(3) 0.5701(3) 0.69941(5) 0.0219(5) Uani 1 1 d . . . . .
H15 H 0.320267 0.510020 0.682989 0.026 Uiso 1 1 calc R U . . .
C16 C 0.4591(3) 0.5958(3) 0.71087(5) 0.0259(6) Uani 1 1 d . . . . .
H16A H 0.513594 0.503044 0.712698 0.031 Uiso 1 1 calc R U . . .
H16B H 0.454151 0.644702 0.728414 0.031 Uiso 1 1 calc R U . . .
C17 C 0.5285(3) 0.6950(3) 0.68988(5) 0.0261(6) Uani 1 1 d . . . . .
H17 H 0.601705 0.763839 0.697626 0.031 Uiso 1 1 calc R U . . .
C18 C 0.4008(3) 0.7756(3) 0.67539(5) 0.0233(5) Uani 1 1 d . . . . .
C19 C 0.2288(3) 0.8269(3) 0.71339(5) 0.0278(6) Uani 1 1 d . . . . .
H19A H 0.197561 0.921946 0.706498 0.042 Uiso 1 1 calc R U . . .
H19B H 0.318007 0.839076 0.723919 0.042 Uiso 1 1 calc R U . . .
H19C H 0.151674 0.785958 0.724645 0.042 Uiso 1 1 calc R U . . .
C20 C 0.5469(3) 0.6600(3) 0.64428(5) 0.0281(6) Uani 1 1 d . . . . .
C21 C 0.5313(3) 0.5358(3) 0.62496(6) 0.0409(7) Uani 1 1 d . . . . .
H21A H 0.464964 0.462397 0.632365 0.061 Uiso 1 1 calc R U . . .
H21B H 0.627091 0.491550 0.621783 0.061 Uiso 1 1 calc R U . . .
H21C H 0.491651 0.572493 0.608128 0.061 Uiso 1 1 calc R U . . .
C22 C 0.6535(3) 0.7761(3) 0.63515(5) 0.0367(7) Uani 1 1 d . . . . .
H22A H 0.619718 0.818130 0.618312 0.055 Uiso 1 1 calc R U . . .
H22B H 0.750061 0.732231 0.632594 0.055 Uiso 1 1 calc R U . . .
H22C H 0.659782 0.853074 0.648645 0.055 Uiso 1 1 calc R U . . .
C23 C 0.4184(3) 0.9410(3) 0.67498(5) 0.0279(6) Uani 1 1 d . . . . .
C24 C 0.3635(4) 1.0238(3) 0.65118(6) 0.0436(8) Uani 1 1 d . . . . .
H24A H 0.418976 0.993433 0.635208 0.052 Uiso 1 1 calc R U . . .
H24B H 0.259437 0.999869 0.648187 0.052 Uiso 1 1 calc R U . . .
H2A H -0.103(4) 0.789(4) 0.6983(7) 0.076(13) Uiso 1 1 d . . . . .
H6A H 0.418(5) 1.183(5) 0.6719(8) 0.085(15) Uiso 1 1 d . . . . .

loop_
_atom_site_aniso_label
_atom_site_aniso_U_11
_atom_site_aniso_U_22
_atom_site_aniso_U_33
_atom_site_aniso_U_23
_atom_site_aniso_U_13
_atom_site_aniso_U_12
C1 0.0249(13) 0.0224(14) 0.0261(13) 0.0023(11) 0.0064(11) -0.0019(11)
O1 0.0360(11) 0.0205(10) 0.0405(11) -0.0028(8) -0.0004(9) -0.0027(8)
C2 0.0229(14) 0.0207(13) 0.0280(13) 0.0070(10) 0.0024(11) 0.0033(11)
O2 0.0242(10) 0.0243(10) 0.0393(10) 0.0025(8) 0.0067(8) 0.0077(8)
O3 0.0212(9) 0.0322(10) 0.0232(8) -0.0018(8) 0.0024(7) 0.0022(8)
C3 0.0214(13) 0.0246(14) 0.0226(12) 0.0036(10) 0.0030(10) 0.0014(10)
O4 0.0250(10) 0.0404(11) 0.0312(9) 0.0016(9) 0.0043(8) 0.0096(9)
C4 0.0202(13) 0.0196(13) 0.0277(13) 0.0006(10) 0.0015(10) 0.0007(10)
C5 0.0192(13) 0.0231(13) 0.0337(14) 0.0060(11) 0.0026(11) 0.0036(10)
O5 0.0350(11) 0.0346(11) 0.0442(11) -0.0082(9) 0.0045(9) -0.0086(9)
C6 0.0223(13) 0.0247(14) 0.0307(13) 0.0038(11) -0.0028(11) -0.0023(11)
O6 0.084(2) 0.0271(13) 0.0822(19) 0.0127(13) -0.0030(16) 0.0015(12)
C7 0.0322(16) 0.0288(15) 0.0336(14) -0.0024(12) 0.0116(12) -0.0023(12)
C8 0.0304(15) 0.0276(15) 0.0281(13) 0.0070(11) -0.0040(11) 0.0007(11)
C9 0.0235(14) 0.0276(14) 0.0284(13) 0.0049(11) -0.0033(11) 0.0010(11)
C10 0.0219(13) 0.0230(13) 0.0207(12) 0.0013(10) -0.0009(10) 0.0018(11)
C11 0.0174(12) 0.0204(12) 0.0220(12) -0.0012(10) 0.0018(9) 0.0028(10)
C12 0.0190(13) 0.0235(14) 0.0281(13) 0.0021(11) -0.0002(10) 0.0033(11)
C13 0.0223(14) 0.0235(13) 0.0245(12) 0.0046(11) 0.0003(10) 0.0023(11)
C14 0.0176(12) 0.0227(13) 0.0224(12) 0.0005(10) 0.0017(10) 0.0006(10)
C15 0.0188(12) 0.0255(13) 0.0213(11) 0.0010(10) -0.0002(10) 0.0029(10)
C16 0.0198(13) 0.0309(14) 0.0269(13) 0.0036(11) -0.0009(11) 0.0013(11)
C17 0.0189(13) 0.0340(15) 0.0255(12) 0.0011(11) 0.0004(10) 0.0005(11)
C18 0.0213(13) 0.0278(14) 0.0207(12) 0.0003(11) 0.0011(10) 0.0002(11)
C19 0.0266(14) 0.0283(14) 0.0287(13) -0.0027(11) 0.0039(11) -0.0009(11)
C20 0.0231(14) 0.0356(15) 0.0256(13) -0.0013(11) 0.0034(11) 0.0017(11)
C21 0.0367(17) 0.0427(18) 0.0433(16) -0.0123(14) 0.0082(14) 0.0004(14)
C22 0.0273(15) 0.0477(19) 0.0349(15) -0.0011(14) 0.0081(12) -0.0067(13)
C23 0.0206(14) 0.0290(15) 0.0343(14) -0.0015(12) 0.0053(11) -0.0020(11)
C24 0.051(2) 0.0282(16) 0.0513(19) 0.0087(14) -0.0005(15) -0.0006(14)

loop_
_atom_type_symbol
_atom_type_description
_atom_type_scat_dispersion_real
_atom_type_scat_dispersion_imag
_atom_type_scat_source
C C 0.0140 0.0070 'International Tables Vol C Tables 4.2.6.8 and 6.1.1.4'
H H 0.0000 0.0000 'International Tables Vol C Tables 4.2.6.8 and 6.1.1.4'
O O 0.0390 0.0250 'International Tables Vol C Tables 4.2.6.8 and 6.1.1.4'

loop_
_geom_angle_atom_site_label_1
_geom_angle_atom_site_label_2
_geom_angle_atom_site_label_3
_geom_angle
_geom_angle_site_symmetry_1
_geom_angle_site_symmetry_3
O1 C1 C2 121.3(2) . .
O1 C1 C6 122.2(2) . .
C6 C1 C2 116.4(2) . .
C1 C2 H2 118.6 . .
C3 C2 C1 122.8(2) . .
C3 C2 H2 118.6 . .
C12 O2 H2A 110(2) . .
C18 O3 C20 107.96(19) . .
C2 C3 C4 122.6(2) . .
C2 C3 C8 121.4(2) . .
C8 C3 C4 115.9(2) . .
C20 O4 C17 108.50(19) . .
C3 C4 C7 107.0(2) . .
C3 C4 C11 107.65(19) . .
C5 C4 C3 111.9(2) . .
C5 C4 C7 107.2(2) . .
C5 C4 C11 109.08(19) . .
C7 C4 C11 114.1(2) . .
C4 C5 H5 117.7 . .
C6 C5 C4 124.6(2) . .
C6 C5 H5 117.7 . .
C1 C6 H6 119.2 . .
C5 C6 C1 121.5(2) . .
C5 C6 H6 119.2 . .
C24 O6 H6A 103(3) . .
C4 C7 H7A 109.5 . .
C4 C7 H7B 109.5 . .
C4 C7 H7C 109.5 . .
H7A C7 H7B 109.5 . .
H7A C7 H7C 109.5 . .
H7B C7 H7C 109.5 . .
C3 C8 H8A 110.0 . .
C3 C8 H8B 110.0 . .
C3 C8 C9 108.50(19) . .
H8A C8 H8B 108.4 . .
C9 C8 H8A 110.0 . .
C9 C8 H8B 110.0 . .
C8 C9 H9A 109.1 . .
C8 C9 H9B 109.1 . .
H9A C9 H9B 107.9 . .
C10 C9 C8 112.4(2) . .
C10 C9 H9A 109.1 . .
C10 C9 H9B 109.1 . .
C9 C10 H10 109.0 . .
C9 C10 C11 110.9(2) . .
C11 C10 H10 109.0 . .
C15 C10 C9 110.7(2) . .
C15 C10 H10 109.0 . .
C15 C10 C11 108.08(18) . .
C4 C11 H11 104.9 . .
C10 C11 C4 112.35(19) . .
C10 C11 H11 104.9 . .
C10 C11 C12 113.5(2) . .
C12 C11 C4 115.05(19) . .
C12 C11 H11 104.9 . .
O2 C12 C11 109.21(19) . .
O2 C12 H12 107.5 . .
O2 C12 C13 111.9(2) . .
C11 C12 H12 107.5 . .
C13 C12 C11 112.88(19) . .
C13 C12 H12 107.5 . .
C12 C13 H13A 108.9 . .
C12 C13 H13B 108.9 . .
H13A C13 H13B 107.7 . .
C14 C13 C12 113.28(19) . .
C14 C13 H13A 108.9 . .
C14 C13 H13B 108.9 . .
C13 C14 C15 107.7(2) . .
C13 C14 C18 115.51(19) . .
C13 C14 C19 111.6(2) . .
C15 C14 C18 100.74(19) . .
C19 C14 C15 112.39(19) . .
C19 C14 C18 108.5(2) . .
C10 C15 C14 113.1(2) . .
C10 C15 H15 106.5 . .
C10 C15 C16 119.9(2) . .
C14 C15 H15 106.5 . .
C16 C15 C14 103.6(2) . .
C16 C15 H15 106.5 . .
C15 C16 H16A 111.3 . .
C15 C16 H16B 111.3 . .
C15 C16 C17 102.18(19) . .
H16A C16 H16B 109.2 . .
C17 C16 H16A 111.3 . .
C17 C16 H16B 111.3 . .
O4 C17 C16 107.9(2) . .
O4 C17 H17 112.6 . .
O4 C17 C18 103.53(19) . .
C16 C17 H17 112.6 . .
C16 C17 C18 106.9(2) . .
C18 C17 H17 112.6 . .
O3 C18 C14 110.33(19) . .
O3 C18 C17 104.5(2) . .
O3 C18 C23 109.8(2) . .
C17 C18 C14 104.83(19) . .
C23 C18 C14 113.5(2) . .
C23 C18 C17 113.4(2) . .
C14 C19 H19A 109.5 . .
C14 C19 H19B 109.5 . .
C14 C19 H19C 109.5 . .
H19A C19 H19B 109.5 . .
H19A C19 H19C 109.5 . .
H19B C19 H19C 109.5 . .
O3 C20 C21 108.0(2) . .
O3 C20 C22 111.4(2) . .
O4 C20 O3 104.13(19) . .
O4 C20 C21 109.1(2) . .
O4 C20 C22 110.4(2) . .
C21 C20 C22 113.4(2) . .
C20 C21 H21A 109.5 . .
C20 C21 H21B 109.5 . .
C20 C21 H21C 109.5 . .
H21A C21 H21B 109.5 . .
H21A C21 H21C 109.5 . .
H21B C21 H21C 109.5 . .
C20 C22 H22A 109.5 . .
C20 C22 H22B 109.5 . .
C20 C22 H22C 109.5 . .
H22A C22 H22B 109.5 . .
H22A C22 H22C 109.5 . .
H22B C22 H22C 109.5 . .
O5 C23 C18 122.1(2) . .
O5 C23 C24 119.3(3) . .
C24 C23 C18 118.5(2) . .
O6 C24 C23 111.3(3) . .
O6 C24 H24A 109.4 . .
O6 C24 H24B 109.4 . .
C23 C24 H24A 109.4 . .
C23 C24 H24B 109.4 . .
H24A C24 H24B 108.0 . .

loop_
_geom_bond_atom_site_label_1
_geom_bond_atom_site_label_2
_geom_bond_distance
_geom_bond_site_symmetry_2
C1 O1 1.243(3) .
C1 C2 1.455(3) .
C1 C6 1.452(3) .
C2 H2 0.9500 .
C2 C3 1.339(4) .
O2 C12 1.430(3) .
O2 H2A 0.90(4) .
O3 C18 1.424(3) .
O3 C20 1.438(3) .
C3 C4 1.512(3) .
C3 C8 1.503(3) .
O4 C17 1.436(3) .
O4 C20 1.422(3) .
C4 C5 1.494(3) .
C4 C7 1.555(3) .
C4 C11 1.579(3) .
C5 H5 0.9500 .
C5 C6 1.338(4) .
O5 C23 1.213(3) .
C6 H6 0.9500 .
O6 C24 1.409(4) .
O6 H6A 0.94(4) .
C7 H7A 0.9800 .
C7 H7B 0.9800 .
C7 H7C 0.9800 .
C8 H8A 0.9900 .
C8 H8B 0.9900 .
C8 C9 1.530(4) .
C9 H9A 0.9900 .
C9 H9B 0.9900 .
C9 C10 1.529(3) .
C10 H10 1.0000 .
C10 C11 1.545(3) .
C10 C15 1.524(3) .
C11 H11 1.0000 .
C11 C12 1.546(3) .
C12 H12 1.0000 .
C12 C13 1.541(3) .
C13 H13A 0.9900 .
C13 H13B 0.9900 .
C13 C14 1.531(3) .
C14 C15 1.542(3) .
C14 C18 1.570(3) .
C14 C19 1.536(3) .
C15 H15 1.0000 .
C15 C16 1.527(3) .
C16 H16A 0.9900 .
C16 H16B 0.9900 .
C16 C17 1.531(3) .
C17 H17 1.0000 .
C17 C18 1.564(3) .
C18 C23 1.524(4) .
C19 H19A 0.9800 .
C19 H19B 0.9800 .
C19 H19C 0.9800 .
C20 C21 1.503(4) .
C20 C22 1.516(4) .
C21 H21A 0.9800 .
C21 H21B 0.9800 .
C21 H21C 0.9800 .
C22 H22A 0.9800 .
C22 H22B 0.9800 .
C22 H22C 0.9800 .
C23 C24 1.503(4) .
C24 H24A 0.9900 .
C24 H24B 0.9900 .

loop_
_geom_hbond_atom_site_label_D
_geom_hbond_atom_site_label_H
_geom_hbond_atom_site_label_A
_geom_hbond_distance_DH
_geom_hbond_distance_HA
_geom_hbond_distance_DA
_geom_hbond_angle_DHA
_geom_hbond_site_symmetry_A
_geom_hbond_publ_flag
O2 H2A O1 0.90(4) 1.94(4) 2.833(3) 169(4) 1_565 yes
O6 H6A O5 0.94(4) 2.00(4) 2.620(3) 122(3) . yes

loop_
_geom_torsion_atom_site_label_1
_geom_torsion_atom_site_label_2
_geom_torsion_atom_site_label_3
_geom_torsion_atom_site_label_4
_geom_torsion
_geom_torsion_site_symmetry_1
_geom_torsion_site_symmetry_2
_geom_torsion_site_symmetry_3
_geom_torsion_site_symmetry_4
C1 C2 C3 C4 4.8(4) . . . .
C1 C2 C3 C8 -173.2(2) . . . .
O1 C1 C2 C3 172.8(2) . . . .
O1 C1 C6 C5 -175.6(2) . . . .
C2 C1 C6 C5 2.2(3) . . . .
C2 C3 C4 C5 -1.8(3) . . . .
C2 C3 C4 C7 115.3(3) . . . .
C2 C3 C4 C11 -121.6(2) . . . .
C2 C3 C8 C9 119.5(3) . . . .
O2 C12 C13 C14 74.5(3) . . . .
O3 C18 C23 O5 -153.2(2) . . . .
O3 C18 C23 C24 29.7(3) . . . .
C3 C4 C5 C6 -0.9(3) . . . .
C3 C4 C11 C10 -52.1(3) . . . .
C3 C4 C11 C12 176.0(2) . . . .
C3 C8 C9 C10 55.8(3) . . . .
O4 C17 C18 O3 0.3(2) . . . .
O4 C17 C18 C14 116.4(2) . . . .
O4 C17 C18 C23 -119.3(2) . . . .
C4 C3 C8 C9 -58.6(3) . . . .
C4 C5 C6 C1 0.6(4) . . . .
C4 C11 C12 O2 54.2(3) . . . .
C4 C11 C12 C13 179.38(19) . . . .
C5 C4 C11 C10 -173.8(2) . . . .
C5 C4 C11 C12 54.3(3) . . . .
O5 C23 C24 O6 -1.4(4) . . . .
C6 C1 C2 C3 -4.9(3) . . . .
C7 C4 C5 C6 -117.9(3) . . . .
C7 C4 C11 C10 66.4(3) . . . .
C7 C4 C11 C12 -65.4(3) . . . .
C8 C3 C4 C5 176.3(2) . . . .
C8 C3 C4 C7 -66.6(3) . . . .
C8 C3 C4 C11 56.4(3) . . . .
C8 C9 C10 C11 -55.2(3) . . . .
C8 C9 C10 C15 -175.1(2) . . . .
C9 C10 C11 C4 53.3(3) . . . .
C9 C10 C11 C12 -174.03(19) . . . .
C9 C10 C15 C14 -177.6(2) . . . .
C9 C10 C15 C16 -54.9(3) . . . .
C10 C11 C12 O2 -77.2(2) . . . .
C10 C11 C12 C13 48.0(3) . . . .
C10 C15 C16 C17 -171.4(2) . . . .
C11 C4 C5 C6 118.1(3) . . . .
C11 C10 C15 C14 60.8(3) . . . .
C11 C10 C15 C16 -176.5(2) . . . .
C11 C12 C13 C14 -49.2(3) . . . .
C12 C13 C14 C15 54.3(3) . . . .
C12 C13 C14 C18 166.0(2) . . . .
C12 C13 C14 C19 -69.5(3) . . . .
C13 C14 C15 C10 -61.9(2) . . . .
C13 C14 C15 C16 166.78(18) . . . .
C13 C14 C18 O3 -32.5(3) . . . .
C13 C14 C18 C17 -144.5(2) . . . .
C13 C14 C18 C23 91.2(3) . . . .
C14 C15 C16 C17 -44.2(2) . . . .
C14 C18 C23 O5 82.7(3) . . . .
C14 C18 C23 C24 -94.3(3) . . . .
C15 C10 C11 C4 174.79(19) . . . .
C15 C10 C11 C12 -52.5(3) . . . .
C15 C14 C18 O3 83.2(2) . . . .
C15 C14 C18 C17 -28.8(2) . . . .
C15 C14 C18 C23 -153.1(2) . . . .
C15 C16 C17 O4 -85.8(2) . . . .
C15 C16 C17 C18 25.0(3) . . . .
C16 C17 C18 O3 -113.5(2) . . . .
C16 C17 C18 C14 2.6(3) . . . .
C16 C17 C18 C23 127.0(2) . . . .
C17 O4 C20 O3 -33.1(2) . . . .
C17 O4 C20 C21 -148.2(2) . . . .
C17 O4 C20 C22 86.6(2) . . . .
C17 C18 C23 O5 -36.8(3) . . . .
C17 C18 C23 C24 146.2(2) . . . .
C18 O3 C20 O4 33.2(2) . . . .
C18 O3 C20 C21 149.1(2) . . . .
C18 O3 C20 C22 -85.8(2) . . . .
C18 C14 C15 C10 176.75(19) . . . .
C18 C14 C15 C16 45.4(2) . . . .
C18 C23 C24 O6 175.7(3) . . . .
C19 C14 C15 C10 61.5(3) . . . .
C19 C14 C15 C16 -69.9(2) . . . .
C19 C14 C18 O3 -158.65(19) . . . .
C19 C14 C18 C17 89.4(2) . . . .
C19 C14 C18 C23 -34.9(3) . . . .
C20 O3 C18 C14 -132.6(2) . . . .
C20 O3 C18 C17 -20.4(2) . . . .
C20 O3 C18 C23 101.5(2) . . . .
C20 O4 C17 C16 133.2(2) . . . .
C20 O4 C17 C18 20.2(3) . . . .

_cod_database_fobs_code 3500095
